data_7047799
loop_
_publ_author_name
'Pringouri, Konstantina'
'Anwar, Muhammad U.'
'Mansour, Liz'
'Doupnik, Nathan'
'Beldjoudi, Yassine'
'Gavey, Emma L.'
'Pilkington, Melanie'
'Rawson, Jeremy M.'

_publ_section_title
;
 A novel bis-1,2,4-benzothiadiazine pincer ligand: synthesis,
 characterization and first row transition metal complexes.
;
_journal_issue 44
_journal_name_full 'Dalton transactions (Cambridge, England : 2003)'
_journal_page_first 15725
_journal_page_last 15736
_journal_paper_doi 10.1039/c8dt03346c
_journal_volume 47
_journal_year 2018
_chemical_formula_moiety 'C38 H26 Co N10 S4, 2(Cl)'
_chemical_formula_sum 'C38 H26 Cl2 Co N10 S4'
_chemical_formula_weight 880.76
_space_group_crystal_system monoclinic
_space_group_IT_number 14
_space_group_name_Hall '-P 2yn'
_space_group_name_H-M_alt 'P 1 21/n 1'
_symmetry_space_group_name_Hall '-P 2yn'
_symmetry_space_group_name_H-M 'P 1 21/n 1'
_atom_sites_solution_hydrogens mixed
_atom_sites_solution_primary dual
_audit_creation_date 2018-02-20
_audit_creation_method
;
Olex2 1.2
(compiled 2017.08.10 svn.r3458 for OlexSys, GUI svn.r5381)
;
_audit_update_record
;
2018-06-20 deposited with the CCDC.
2018-10-04 downloaded from the CCDC.
;
_cell_angle_alpha 90
_cell_angle_beta 91.443(8)
_cell_angle_gamma 90
_cell_formula_units_Z 4
_cell_length_a 17.532(4)
_cell_length_b 11.793(3)
_cell_length_c 18.170(4)
_cell_measurement_reflns_used 9505
_cell_measurement_temperature 170(2)
_cell_measurement_theta_max 30.52
_cell_measurement_theta_min 3.08
_cell_volume 3755.5(15)
_computing_cell_refinement 'Bruker SAINT'
_computing_data_collection 'Bruker APEX2'
_computing_data_reduction 'Bruker SAINT'
_computing_molecular_graphics 'Olex2 (Dolomanov et al., 2009)'
_computing_publication_material 'Olex2 (Dolomanov et al., 2009)'
_computing_structure_refinement 'XL (Sheldrick, 2008)'
_computing_structure_solution 'ShelXT (Sheldrick, 2015)'
_diffrn_ambient_temperature 170.0
_diffrn_measured_fraction_theta_full 0.998
_diffrn_measured_fraction_theta_max 0.998
_diffrn_measurement_device_type 'Bruker APEX-II CCD'
_diffrn_measurement_method '\f and \w scans'
_diffrn_radiation_type MoK\a
_diffrn_radiation_wavelength 0.71073
_diffrn_reflns_av_R_equivalents 0.0410
_diffrn_reflns_av_unetI/netI 0.0167
_diffrn_reflns_Laue_measured_fraction_full 0.998
_diffrn_reflns_Laue_measured_fraction_max 0.998
_diffrn_reflns_limit_h_max 20
_diffrn_reflns_limit_h_min -20
_diffrn_reflns_limit_k_max 14
_diffrn_reflns_limit_k_min -14
_diffrn_reflns_limit_l_max 21
_diffrn_reflns_limit_l_min -21
_diffrn_reflns_number 78969
_diffrn_reflns_point_group_measured_fraction_full 0.998
_diffrn_reflns_point_group_measured_fraction_max 0.998
_diffrn_reflns_theta_full 24.994
_diffrn_reflns_theta_max 24.994
_diffrn_reflns_theta_min 2.896
_exptl_absorpt_coefficient_mu 0.867
_exptl_absorpt_correction_T_max 0.7461
_exptl_absorpt_correction_T_min 0.6353
_exptl_absorpt_correction_type multi-scan
_exptl_absorpt_process_details sadabs
_exptl_crystal_colour brown
_exptl_crystal_colour_primary brown
_exptl_crystal_density_diffrn 1.558
_exptl_crystal_description plate
_exptl_crystal_F_000 1796
_exptl_crystal_size_max 0.15
_exptl_crystal_size_mid 0.1
_exptl_crystal_size_min 0.03
_refine_diff_density_max 0.694
_refine_diff_density_min -0.380
_refine_diff_density_rms 0.078
_refine_ls_extinction_method none
_refine_ls_goodness_of_fit_ref 1.126
_refine_ls_hydrogen_treatment mixed
_refine_ls_matrix_type full
_refine_ls_number_parameters 508
_refine_ls_number_reflns 6593
_refine_ls_number_restraints 0
_refine_ls_restrained_S_all 1.126
_refine_ls_R_factor_all 0.0562
_refine_ls_R_factor_gt 0.0425
_refine_ls_shift/su_max 0.001
_refine_ls_shift/su_mean 0.000
_refine_ls_structure_factor_coef Fsqd
_refine_ls_weighting_details 'w=1/[\s^2^(Fo^2^)+(0.0227P)^2^+11.4197P] where P=(Fo^2^+2Fc^2^)/3'
_refine_ls_weighting_scheme calc
_refine_ls_wR_factor_gt 0.0898
_refine_ls_wR_factor_ref 0.1059
_reflns_Friedel_coverage 0.000
_reflns_number_gt 5611
_reflns_number_total 6593
_reflns_threshold_expression 'I > 2\s(I)'
_cod_data_source_file c8dt03346c2.cif
_cod_data_source_block compound4
_cod_depositor_comments 'Adding full bibliography for 7047794--7047802.cif.'
_cod_original_cell_volume 3755.5(14)
_cod_database_code 7047799
_shelx_shelxl_version_number 2014/7
_shelx_space_group_comment
;
The symmetry employed for this shelxl refinement is uniquely defined
by the following loop, which should always be used as a source of
symmetry information in preference to the above space-group names.
They are only intended as comments.
;
_olex2_refinement_description
;
1. Fixed Uiso
 At 1.2 times of:
  All C(H) groups, All N(H) groups
2.a Aromatic/amide H refined with riding coordinates:
 C2(H2), C3(H3), C4(H4), C5(H5), C9(H9), C10(H10), C11(H11), C15(H15),
 C16(H16), C17(H17), C18(H18), C21(H21), C22(H22), C23(H23), C24(H24), C28(H28),
  C29(H29), C30(H30), C34(H34), C35(H35), C36(H36), C37(H37)
;
_olex2_submission_special_instructions 'No special instructions were received'

loop_
_space_group_symop_operation_xyz
'x, y, z'
'-x+1/2, y+1/2, -z+1/2'
'-x, -y, -z'
'x-1/2, -y-1/2, z-1/2'

loop_
_atom_site_label
_atom_site_type_symbol
_atom_site_fract_x
_atom_site_fract_y
_atom_site_fract_z
_atom_site_U_iso_or_equiv
_atom_site_adp_type
_atom_site_occupancy
_atom_site_site_symmetry_order
_atom_site_calc_flag
_atom_site_refinement_flags_posn
Co1 Co 0.78244(2) 0.73057(4) 0.13006(2) 0.02192(12) Uani 1 1 d .
S1 S 0.69321(5) 0.77178(8) -0.03634(5) 0.0341(2) Uani 1 1 d .
S2 S 0.77384(6) 0.68490(10) 0.31471(5) 0.0438(3) Uani 1 1 d .
S3 S 0.96629(5) 0.65345(7) 0.11290(5) 0.0329(2) Uani 1 1 d .
S4 S 0.63740(6) 0.86441(8) 0.21637(6) 0.0387(2) Uani 1 1 d .
N1 N 0.76569(14) 0.8093(2) 0.02376(14) 0.0226(6) Uani 1 1 d .
N2 N 0.80191(16) 0.9627(2) -0.05095(15) 0.0264(6) Uani 1 1 d .
H2A H 0.819(2) 1.031(3) -0.053(2) 0.032 Uiso 1 1 d R
N3 N 0.85254(14) 0.8706(2) 0.13230(14) 0.0214(5) Uani 1 1 d .
N4 N 0.81731(16) 0.7491(2) 0.24245(15) 0.0279(6) Uani 1 1 d .
N5 N 0.92016(18) 0.8167(3) 0.31737(16) 0.0310(7) Uani 1 1 d .
H5A H 0.959(2) 0.857(4) 0.317(2) 0.037 Uiso 1 1 d R
N6 N 0.87260(15) 0.6154(2) 0.10559(15) 0.0252(6) Uani 1 1 d .
N7 N 0.89753(16) 0.4365(2) 0.05286(17) 0.0297(7) Uani 1 1 d .
H7A H 0.879(2) 0.383(4) 0.034(2) 0.036 Uiso 1 1 d R
N8 N 0.72775(14) 0.5835(2) 0.10048(14) 0.0213(5) Uani 1 1 d .
N9 N 0.66593(15) 0.7584(2) 0.15833(15) 0.0266(6) Uani 1 1 d .
N10 N 0.54366(16) 0.6737(3) 0.15878(17) 0.0301(6) Uani 1 1 d .
H10A H 0.515(2) 0.611(3) 0.147(2) 0.036 Uiso 1 1 d R
C1 C 0.72824(17) 0.8227(3) -0.12064(17) 0.0242(7) Uani 1 1 d .
C2 C 0.70740(19) 0.7708(3) -0.18710(19) 0.0289(7) Uani 1 1 d .
H2 H 0.6771 0.7040 -0.1875 0.035 Uiso 1 1 calc R
C3 C 0.7314(2) 0.8176(3) -0.2529(2) 0.0344(8) Uani 1 1 d .
H3 H 0.7163 0.7841 -0.2985 0.041 Uiso 1 1 calc R
C4 C 0.7771(2) 0.9129(3) -0.25180(19) 0.0330(8) Uani 1 1 d .
H4 H 0.7925 0.9454 -0.2969 0.040 Uiso 1 1 calc R
C5 C 0.80089(19) 0.9618(3) -0.18535(18) 0.0286(7) Uani 1 1 d .
H5 H 0.8341 1.0255 -0.1851 0.034 Uiso 1 1 calc R
C6 C 0.77570(17) 0.9171(3) -0.11914(17) 0.0237(7) Uani 1 1 d .
C7 C 0.80598(17) 0.8993(3) 0.01087(16) 0.0219(6) Uani 1 1 d .
C8 C 0.86212(18) 0.9314(3) 0.07105(17) 0.0252(7) Uani 1 1 d .
C9 C 0.9194(2) 1.0108(3) 0.0662(2) 0.0380(9) Uani 1 1 d .
H9 H 0.9251 1.0550 0.0230 0.046 Uiso 1 1 calc R
C10 C 0.9688(2) 1.0242(4) 0.1268(2) 0.0486(11) Uani 1 1 d .
H10 H 1.0094 1.0774 0.1246 0.058 Uiso 1 1 calc R
C11 C 0.9596(2) 0.9611(3) 0.1902(2) 0.0369(9) Uani 1 1 d .
H11 H 0.9933 0.9698 0.2316 0.044 Uiso 1 1 calc R
C12 C 0.89917(18) 0.8847(3) 0.19116(17) 0.0249(7) Uani 1 1 d .
C13 C 0.87791(19) 0.8112(3) 0.25403(18) 0.0262(7) Uani 1 1 d .
C14 C 0.9154(2) 0.7334(3) 0.37321(18) 0.0295(7) Uani 1 1 d .
C15 C 0.9748(2) 0.7217(3) 0.42458(19) 0.0335(8) Uani 1 1 d .
H15 H 1.0193 0.7672 0.4212 0.040 Uiso 1 1 calc R
C16 C 0.9687(3) 0.6425(4) 0.4812(2) 0.0452(10) Uani 1 1 d .
H16 H 1.0080 0.6365 0.5179 0.054 Uiso 1 1 calc R
C17 C 0.9055(3) 0.5729(4) 0.4839(2) 0.0494(11) Uani 1 1 d .
H17 H 0.9014 0.5190 0.5224 0.059 Uiso 1 1 calc R
C18 C 0.8482(2) 0.5814(4) 0.4306(2) 0.0447(10) Uani 1 1 d .
H18 H 0.8060 0.5308 0.4312 0.054 Uiso 1 1 calc R
C19 C 0.8519(2) 0.6632(3) 0.37653(18) 0.0319(8) Uani 1 1 d .
C20 C 0.5392(2) 0.8716(3) 0.1936(2) 0.0345(8) Uani 1 1 d .
C21 C 0.4987(2) 0.9724(3) 0.1996(2) 0.0440(10) Uani 1 1 d .
H21 H 0.5246 1.0411 0.2115 0.053 Uiso 1 1 calc R
C22 C 0.4199(3) 0.9716(4) 0.1879(2) 0.0513(11) Uani 1 1 d .
H22 H 0.3919 1.0401 0.1922 0.062 Uiso 1 1 calc R
C23 C 0.3824(2) 0.8727(4) 0.1703(2) 0.0484(11) Uani 1 1 d .
H23 H 0.3284 0.8726 0.1646 0.058 Uiso 1 1 calc R
C24 C 0.4230(2) 0.7731(3) 0.1610(2) 0.0377(9) Uani 1 1 d .
H24 H 0.3973 0.7052 0.1470 0.045 Uiso 1 1 calc R
C25 C 0.5013(2) 0.7736(3) 0.17219(19) 0.0312(8) Uani 1 1 d .
C26 C 0.61814(18) 0.6774(3) 0.14072(17) 0.0239(7) Uani 1 1 d .
C27 C 0.65109(17) 0.5827(3) 0.09798(17) 0.0221(6) Uani 1 1 d .
C28 C 0.61143(18) 0.5022(3) 0.05665(18) 0.0271(7) Uani 1 1 d .
H28 H 0.5572 0.5023 0.0546 0.033 Uiso 1 1 calc R
C29 C 0.65220(19) 0.4214(3) 0.01829(18) 0.0304(8) Uani 1 1 d .
H29 H 0.6259 0.3671 -0.0115 0.037 Uiso 1 1 calc R
C30 C 0.73102(18) 0.4200(3) 0.02340(18) 0.0268(7) Uani 1 1 d .
H30 H 0.7596 0.3631 -0.0006 0.032 Uiso 1 1 calc R
C31 C 0.76733(17) 0.5048(3) 0.06496(17) 0.0216(6) Uani 1 1 d .
C32 C 0.85126(17) 0.5205(3) 0.07487(17) 0.0227(7) Uani 1 1 d .
C33 C 0.97441(18) 0.4280(3) 0.07724(19) 0.0282(7) Uani 1 1 d .
C34 C 1.0118(2) 0.3242(3) 0.0719(2) 0.0376(9) Uani 1 1 d .
H34 H 0.9856 0.2600 0.0522 0.045 Uiso 1 1 calc R
C35 C 1.0874(2) 0.3153(4) 0.0955(2) 0.0456(10) Uani 1 1 d .
H35 H 1.1133 0.2449 0.0914 0.055 Uiso 1 1 calc R
C36 C 1.1256(2) 0.4084(4) 0.1252(2) 0.0432(10) Uani 1 1 d .
H36 H 1.1774 0.4017 0.1411 0.052 Uiso 1 1 calc R
C37 C 1.08808(19) 0.5109(3) 0.1315(2) 0.0357(8) Uani 1 1 d .
H37 H 1.1137 0.5743 0.1527 0.043 Uiso 1 1 calc R
C38 C 1.01281(18) 0.5208(3) 0.10680(19) 0.0280(7) Uani 1 1 d .
Cl1 Cl 0.43218(4) 0.46331(7) 0.14317(5) 0.0317(2) Uani 1 1 d .
Cl2 Cl 0.14269(5) 0.78279(7) 0.05830(5) 0.0371(2) Uani 1 1 d .

loop_
_atom_site_aniso_label
_atom_site_aniso_U_11
_atom_site_aniso_U_22
_atom_site_aniso_U_33
_atom_site_aniso_U_23
_atom_site_aniso_U_13
_atom_site_aniso_U_12
Co1 0.0217(2) 0.0196(2) 0.0243(2) 0.00040(17) -0.00167(17) -0.00306(17)
S1 0.0290(4) 0.0441(5) 0.0287(4) 0.0091(4) -0.0082(3) -0.0153(4)
S2 0.0376(5) 0.0588(7) 0.0347(5) 0.0171(5) -0.0038(4) -0.0182(5)
S3 0.0203(4) 0.0249(4) 0.0531(6) -0.0058(4) -0.0040(4) -0.0023(3)
S4 0.0384(5) 0.0316(5) 0.0460(6) -0.0127(4) 0.0020(4) 0.0014(4)
N1 0.0220(13) 0.0241(14) 0.0216(13) 0.0018(11) -0.0024(10) -0.0053(11)
N2 0.0330(15) 0.0211(14) 0.0247(14) 0.0046(12) -0.0058(12) -0.0055(12)
N3 0.0232(13) 0.0176(13) 0.0233(13) -0.0005(11) -0.0008(11) -0.0016(11)
N4 0.0290(15) 0.0307(15) 0.0239(14) 0.0040(12) -0.0021(11) -0.0070(12)
N5 0.0346(16) 0.0286(16) 0.0296(16) 0.0059(13) -0.0073(13) -0.0100(13)
N6 0.0209(13) 0.0244(14) 0.0301(15) -0.0034(12) -0.0028(11) -0.0006(11)
N7 0.0227(15) 0.0229(15) 0.0432(18) -0.0095(13) -0.0028(12) -0.0023(12)
N8 0.0196(13) 0.0193(13) 0.0249(13) 0.0033(11) -0.0011(10) -0.0033(11)
N9 0.0251(14) 0.0276(15) 0.0273(14) -0.0021(12) 0.0026(11) 0.0007(12)
N10 0.0230(15) 0.0265(15) 0.0411(17) 0.0005(13) 0.0054(12) 0.0004(12)
C1 0.0212(16) 0.0256(17) 0.0256(16) 0.0047(13) -0.0044(13) 0.0045(13)
C2 0.0254(17) 0.0268(18) 0.0342(19) -0.0032(15) -0.0083(14) 0.0037(14)
C3 0.0335(19) 0.040(2) 0.0294(18) -0.0072(16) -0.0044(15) 0.0081(16)
C4 0.0321(19) 0.039(2) 0.0278(18) 0.0024(15) 0.0021(14) 0.0057(16)
C5 0.0270(17) 0.0307(18) 0.0282(17) 0.0054(14) 0.0009(14) 0.0004(14)
C6 0.0192(15) 0.0249(16) 0.0270(17) 0.0009(13) -0.0029(12) 0.0061(13)
C7 0.0206(15) 0.0242(16) 0.0209(15) -0.0002(13) -0.0005(12) 0.0008(13)
C8 0.0276(17) 0.0239(17) 0.0239(16) 0.0012(13) -0.0041(13) -0.0011(14)
C9 0.043(2) 0.037(2) 0.033(2) 0.0119(16) -0.0067(16) -0.0170(17)
C10 0.048(2) 0.050(3) 0.047(2) 0.019(2) -0.0166(19) -0.032(2)
C11 0.040(2) 0.040(2) 0.0301(19) 0.0072(16) -0.0115(16) -0.0154(17)
C12 0.0287(17) 0.0219(16) 0.0239(16) 0.0025(13) -0.0019(13) -0.0013(13)
C13 0.0302(17) 0.0240(17) 0.0242(16) -0.0021(13) -0.0042(13) -0.0017(14)
C14 0.041(2) 0.0239(17) 0.0236(17) -0.0012(14) 0.0001(14) 0.0000(15)
C15 0.038(2) 0.0332(19) 0.0287(18) -0.0014(15) -0.0060(15) 0.0046(16)
C16 0.062(3) 0.044(2) 0.030(2) 0.0040(17) -0.0055(18) 0.015(2)
C17 0.069(3) 0.046(2) 0.033(2) 0.0159(19) 0.001(2) 0.003(2)
C18 0.056(3) 0.043(2) 0.035(2) 0.0130(18) 0.0041(18) -0.009(2)
C19 0.039(2) 0.0319(19) 0.0248(17) 0.0031(15) -0.0025(15) -0.0033(16)
C20 0.040(2) 0.0306(19) 0.0338(19) 0.0028(15) 0.0136(16) 0.0054(16)
C21 0.055(3) 0.034(2) 0.043(2) -0.0002(18) 0.0174(19) 0.0086(19)
C22 0.053(3) 0.046(3) 0.056(3) 0.008(2) 0.018(2) 0.026(2)
C23 0.036(2) 0.052(3) 0.058(3) 0.005(2) 0.0141(19) 0.014(2)
C24 0.0274(18) 0.044(2) 0.042(2) 0.0028(18) 0.0080(16) 0.0049(16)
C25 0.0343(19) 0.0315(19) 0.0282(18) 0.0059(15) 0.0086(14) 0.0061(15)
C26 0.0232(16) 0.0239(17) 0.0246(16) 0.0043(13) 0.0001(13) 0.0039(13)
C27 0.0208(15) 0.0221(16) 0.0235(16) 0.0042(13) 0.0014(12) -0.0013(13)
C28 0.0208(16) 0.0306(18) 0.0299(17) 0.0022(14) -0.0004(13) -0.0054(14)
C29 0.0291(18) 0.0347(19) 0.0273(17) -0.0023(15) -0.0023(14) -0.0081(15)
C30 0.0251(17) 0.0261(17) 0.0294(17) -0.0037(14) 0.0007(13) -0.0015(14)
C31 0.0230(16) 0.0205(15) 0.0213(15) 0.0028(12) 0.0022(12) 0.0001(13)
C32 0.0202(15) 0.0206(16) 0.0272(16) 0.0023(13) -0.0019(12) 0.0010(13)
C33 0.0231(16) 0.0276(18) 0.0338(18) 0.0004(15) 0.0003(14) 0.0009(14)
C34 0.0296(19) 0.0289(19) 0.054(2) -0.0055(17) -0.0021(17) 0.0015(15)
C35 0.032(2) 0.040(2) 0.065(3) -0.002(2) -0.0028(19) 0.0135(18)
C36 0.0269(19) 0.047(2) 0.055(2) -0.001(2) -0.0089(17) 0.0071(17)
C37 0.0248(18) 0.041(2) 0.041(2) -0.0040(17) -0.0067(15) -0.0017(16)
C38 0.0229(16) 0.0291(18) 0.0322(18) -0.0006(14) -0.0002(13) 0.0025(14)
Cl1 0.0234(4) 0.0342(5) 0.0373(5) 0.0032(4) -0.0043(3) -0.0002(3)
Cl2 0.0448(5) 0.0235(4) 0.0426(5) -0.0012(4) -0.0045(4) -0.0033(4)

loop_
_atom_type_symbol
_atom_type_description
_atom_type_scat_dispersion_real
_atom_type_scat_dispersion_imag
_atom_type_scat_source
C C 0.0033 0.0016 'International Tables Vol C Tables 4.2.6.8 and 6.1.1.4'
H H 0.0000 0.0000 'International Tables Vol C Tables 4.2.6.8 and 6.1.1.4'
N N 0.0061 0.0033 'International Tables Vol C Tables 4.2.6.8 and 6.1.1.4'
S S 0.1246 0.1234 'International Tables Vol C Tables 4.2.6.8 and 6.1.1.4'
Cl Cl 0.1484 0.1585 'International Tables Vol C Tables 4.2.6.8 and 6.1.1.4'
Co Co 0.3494 0.9721 'International Tables Vol C Tables 4.2.6.8 and 6.1.1.4'

loop_
_geom_angle_atom_site_label_1
_geom_angle_atom_site_label_2
_geom_angle_atom_site_label_3
_geom_angle
N3 Co1 N1 74.93(10)
N3 Co1 N4 75.04(10)
N3 Co1 N6 93.98(10)
N3 Co1 N9 116.38(11)
N4 Co1 N1 147.64(10)
N4 Co1 N6 93.93(11)
N4 Co1 N9 90.39(11)
N6 Co1 N1 99.90(10)
N6 Co1 N9 149.37(11)
N8 Co1 N1 94.44(10)
N8 Co1 N3 163.83(10)
N8 Co1 N4 117.38(10)
N8 Co1 N6 75.59(10)
N8 Co1 N9 75.52(10)
N9 Co1 N1 92.26(10)
N1 S1 C1 101.31(14)
N4 S2 C19 101.50(15)
N6 S3 C38 101.96(15)
N9 S4 C20 100.89(16)
S1 N1 Co1 122.81(14)
C7 N1 Co1 116.8(2)
C7 N1 S1 119.6(2)
C6 N2 H2A 115(2)
C7 N2 H2A 123(3)
C7 N2 C6 121.8(3)
C8 N3 Co1 120.1(2)
C8 N3 C12 120.7(3)
C12 N3 Co1 117.9(2)
S2 N4 Co1 124.64(15)
C13 N4 Co1 115.2(2)
C13 N4 S2 120.1(2)
C13 N5 H5A 117(3)
C13 N5 C14 122.3(3)
C14 N5 H5A 118(3)
S3 N6 Co1 122.16(14)
C32 N6 Co1 115.4(2)
C32 N6 S3 121.7(2)
C32 N7 H7A 118(3)
C32 N7 C33 122.4(3)
C33 N7 H7A 118(3)
C27 N8 Co1 118.4(2)
C31 N8 Co1 118.0(2)
C31 N8 C27 120.7(3)
S4 N9 Co1 123.53(15)
C26 N9 Co1 116.0(2)
C26 N9 S4 119.2(2)
C25 N10 H10A 116(2)
C26 N10 H10A 119(2)
C26 N10 C25 121.8(3)
C2 C1 S1 120.8(3)
C6 C1 S1 118.4(2)
C6 C1 C2 120.8(3)
C1 C2 H2 120.3
C3 C2 C1 119.4(3)
C3 C2 H2 120.3
C2 C3 H3 120.0
C4 C3 C2 119.9(3)
C4 C3 H3 120.0
C3 C4 H4 119.6
C3 C4 C5 120.7(3)
C5 C4 H4 119.6
C4 C5 H5 120.1
C4 C5 C6 119.7(3)
C6 C5 H5 120.1
C1 C6 N2 120.2(3)
C1 C6 C5 119.2(3)
C5 C6 N2 120.5(3)
N1 C7 N2 125.8(3)
N1 C7 C8 115.1(3)
N2 C7 C8 119.1(3)
N3 C8 C7 112.1(3)
N3 C8 C9 121.6(3)
C9 C8 C7 126.2(3)
C8 C9 H9 121.1
C8 C9 C10 117.8(3)
C10 C9 H9 121.1
C9 C10 H10 119.5
C11 C10 C9 120.9(3)
C11 C10 H10 119.5
C10 C11 H11 121.2
C10 C11 C12 117.6(3)
C12 C11 H11 121.2
N3 C12 C11 121.3(3)
N3 C12 C13 112.4(3)
C11 C12 C13 126.3(3)
N4 C13 N5 126.2(3)
N4 C13 C12 115.0(3)
N5 C13 C12 118.8(3)
C15 C14 N5 119.6(3)
C15 C14 C19 120.0(3)
C19 C14 N5 120.4(3)
C14 C15 H15 120.3
C14 C15 C16 119.5(4)
C16 C15 H15 120.3
C15 C16 H16 120.0
C17 C16 C15 120.0(4)
C17 C16 H16 120.0
C16 C17 H17 119.9
C18 C17 C16 120.1(4)
C18 C17 H17 119.9
C17 C18 H18 119.9
C19 C18 C17 120.2(4)
C19 C18 H18 119.9
C14 C19 S2 119.6(3)
C18 C19 S2 120.3(3)
C18 C19 C14 119.9(3)
C21 C20 S4 121.3(3)
C25 C20 S4 119.0(3)
C25 C20 C21 119.7(4)
C20 C21 H21 120.4
C20 C21 C22 119.2(4)
C22 C21 H21 120.4
C21 C22 H22 119.7
C23 C22 C21 120.6(4)
C23 C22 H22 119.7
C22 C23 H23 119.9
C22 C23 C24 120.2(4)
C24 C23 H23 119.9
C23 C24 H24 120.4
C25 C24 C23 119.3(4)
C25 C24 H24 120.4
C20 C25 N10 119.6(3)
C24 C25 N10 119.6(3)
C24 C25 C20 120.8(3)
N9 C26 N10 125.5(3)
N9 C26 C27 115.0(3)
N10 C26 C27 119.5(3)
N8 C27 C26 112.3(3)
N8 C27 C28 120.7(3)
C28 C27 C26 127.0(3)
C27 C28 H28 120.5
C27 C28 C29 118.9(3)
C29 C28 H28 120.5
C28 C29 H29 120.0
C30 C29 C28 120.1(3)
C30 C29 H29 120.0
C29 C30 H30 121.0
C29 C30 C31 117.9(3)
C31 C30 H30 121.0
N8 C31 C30 121.6(3)
N8 C31 C32 112.3(3)
C30 C31 C32 126.1(3)
N6 C32 N7 126.2(3)
N6 C32 C31 115.5(3)
N7 C32 C31 118.2(3)
C34 C33 N7 119.1(3)
C38 C33 N7 121.1(3)
C38 C33 C34 119.8(3)
C33 C34 H34 120.3
C35 C34 C33 119.5(4)
C35 C34 H34 120.3
C34 C35 H35 119.7
C36 C35 C34 120.5(4)
C36 C35 H35 119.7
C35 C36 H36 120.0
C37 C36 C35 119.9(3)
C37 C36 H36 120.0
C36 C37 H37 120.1
C36 C37 C38 119.8(3)
C38 C37 H37 120.1
C33 C38 S3 120.1(2)
C33 C38 C37 120.5(3)
C37 C38 S3 119.4(3)

loop_
_geom_bond_atom_site_label_1
_geom_bond_atom_site_label_2
_geom_bond_distance
Co1 N1 2.157(3)
Co1 N3 2.058(3)
Co1 N4 2.128(3)
Co1 N6 2.139(3)
Co1 N8 2.047(3)
Co1 N9 2.144(3)
S1 N1 1.713(3)
S1 C1 1.769(3)
S2 N4 1.711(3)
S2 C19 1.767(4)
S3 N6 1.705(3)
S3 C38 1.769(3)
S4 N9 1.718(3)
S4 C20 1.763(4)
N1 C7 1.299(4)
N2 H2A 0.86(4)
N2 C6 1.417(4)
N2 C7 1.350(4)
N3 C8 1.338(4)
N3 C12 1.340(4)
N4 C13 1.303(4)
N5 H5A 0.82(4)
N5 C13 1.354(4)
N5 C14 1.417(4)
N6 C32 1.302(4)
N7 H7A 0.78(4)
N7 C32 1.347(4)
N7 C33 1.412(4)
N8 C27 1.344(4)
N8 C31 1.335(4)
N9 C26 1.306(4)
N10 H10A 0.91(4)
N10 C25 1.417(4)
N10 C26 1.355(4)
C1 C2 1.394(5)
C1 C6 1.390(5)
C2 H2 0.9500
C2 C3 1.391(5)
C3 H3 0.9500
C3 C4 1.379(5)
C4 H4 0.9500
C4 C5 1.393(5)
C5 H5 0.9500
C5 C6 1.396(5)
C7 C8 1.501(4)
C8 C9 1.378(5)
C9 H9 0.9500
C9 C10 1.392(5)
C10 H10 0.9500
C10 C11 1.384(5)
C11 H11 0.9500
C11 C12 1.392(5)
C12 C13 1.489(4)
C14 C15 1.388(5)
C14 C19 1.391(5)
C15 H15 0.9500
C15 C16 1.395(5)
C16 H16 0.9500
C16 C17 1.381(6)
C17 H17 0.9500
C17 C18 1.381(6)
C18 H18 0.9500
C18 C19 1.379(5)
C20 C21 1.389(5)
C20 C25 1.384(5)
C21 H21 0.9500
C21 C22 1.392(6)
C22 H22 0.9500
C22 C23 1.373(6)
C23 H23 0.9500
C23 C24 1.387(6)
C24 H24 0.9500
C24 C25 1.383(5)
C26 C27 1.485(4)
C27 C28 1.387(4)
C28 H28 0.9500
C28 C29 1.389(5)
C29 H29 0.9500
C29 C30 1.383(5)
C30 H30 0.9500
C30 C31 1.397(4)
C31 C32 1.490(4)
C33 C34 1.393(5)
C33 C38 1.386(5)
C34 H34 0.9500
C34 C35 1.388(5)
C35 H35 0.9500
C35 C36 1.387(6)
C36 H36 0.9500
C36 C37 1.382(5)
C37 H37 0.9500
C37 C38 1.388(5)
